data_7040967
loop_
_publ_author_name
'Wei, Rong-Jia'
'Nakahara, Ryohei'
'Cameron, Jamie M.'
'Newton, Graham N.'
'Shiga, Takuya'
'Sagayama, Hajime'
'Kumai, Reiji'
'Murakami, Youichi'
'Oshio, Hiroki'

_publ_section_title
;
 Solvent-induced on/off switching of intramolecular electron transfer in a
 cyanide-bridged trigonal bipyramidal complex.
;
_journal_issue 43
_journal_name_full 'Dalton transactions (Cambridge, England : 2003)'
_journal_page_first 17104
_journal_page_last 17107
_journal_paper_doi 10.1039/c6dt03416k
_journal_volume 45
_journal_year 2016
_chemical_absolute_configuration syn
_chemical_formula_sum 'C142 H194 Cl Co3 Fe2 N25 O17'
_chemical_formula_weight 2847.16
_chemical_name_systematic
; 
 ? 
;
_space_group_IT_number 19
_symmetry_cell_setting orthorhombic
_symmetry_space_group_name_Hall 'P 2ac 2ab'
_symmetry_space_group_name_H-M 'P 21 21 21'
_atom_sites_solution_hydrogens geom
_atom_sites_solution_primary direct
_atom_sites_solution_secondary difmap
_audit_creation_method SHELXL-97
_audit_update_record
;
2016-07-19 deposited with the CCDC.
2016-10-12 downloaded from the CCDC.
;
_cell_angle_alpha 90.00
_cell_angle_beta 90.00
_cell_angle_gamma 90.00
_cell_formula_units_Z 4
_cell_length_a 16.6410(11)
_cell_length_b 18.9061(13)
_cell_length_c 46.041(3)
_cell_measurement_reflns_used 9869
_cell_measurement_temperature 100(2)
_cell_measurement_theta_max 20.13
_cell_measurement_theta_min 2.33
_cell_volume 14485.3(17)
_computing_cell_refinement 'Bruker SAINT'
_computing_data_collection 'Bruker APEX2'
_computing_data_reduction 'Bruker SAINT'
_computing_structure_refinement 'SHELXL-97 (Sheldrick, 1997)'
_computing_structure_solution 'SHELXS-97 (Sheldrick, 1990)'
_diffrn_ambient_temperature 100(2)
_diffrn_measured_fraction_theta_full 0.999
_diffrn_measured_fraction_theta_max 0.999
_diffrn_measurement_device_type 'Bruker APEX-II CCD'
_diffrn_measurement_method '\f and \w scans'
_diffrn_radiation_monochromator graphite
_diffrn_radiation_source 'fine-focus sealed tube'
_diffrn_radiation_type MoK\a
_diffrn_radiation_wavelength 0.71000
_diffrn_reflns_av_R_equivalents 0.1117
_diffrn_reflns_av_sigmaI/netI 0.0910
_diffrn_reflns_limit_h_max 20
_diffrn_reflns_limit_h_min -20
_diffrn_reflns_limit_k_max 23
_diffrn_reflns_limit_k_min -23
_diffrn_reflns_limit_l_max 56
_diffrn_reflns_limit_l_min -56
_diffrn_reflns_number 154669
_diffrn_reflns_theta_full 26.00
_diffrn_reflns_theta_max 26.00
_diffrn_reflns_theta_min 1.16
_exptl_absorpt_coefficient_mu 0.621
_exptl_absorpt_correction_T_max 0.9696
_exptl_absorpt_correction_T_min 0.8120
_exptl_absorpt_correction_type empirical
_exptl_crystal_colour green
_exptl_crystal_density_diffrn 1.306
_exptl_crystal_density_method 'not measured'
_exptl_crystal_description needle
_exptl_crystal_F_000 6028
_exptl_crystal_size_max 0.35
_exptl_crystal_size_mid 0.05
_exptl_crystal_size_min 0.05
_refine_diff_density_max 0.967
_refine_diff_density_min -0.718
_refine_diff_density_rms 0.105
_refine_ls_abs_structure_details 'Flack H D (1983), Acta Cryst. A39, 876-881'
_refine_ls_abs_structure_Flack 0.030(18)
_refine_ls_extinction_method none
_refine_ls_goodness_of_fit_ref 1.049
_refine_ls_hydrogen_treatment constr
_refine_ls_matrix_type full
_refine_ls_number_parameters 1608
_refine_ls_number_reflns 28547
_refine_ls_number_restraints 42
_refine_ls_restrained_S_all 1.056
_refine_ls_R_factor_all 0.1168
_refine_ls_R_factor_gt 0.0803
_refine_ls_shift/su_max 0.001
_refine_ls_shift/su_mean 0.000
_refine_ls_structure_factor_coef Fsqd
_refine_ls_weighting_details 'calc w=1/[\s^2^(Fo^2^)+(0.1096P)^2^+24.7618P] where P=(Fo^2^+2Fc^2^)/3'
_refine_ls_weighting_scheme calc
_refine_ls_wR_factor_gt 0.1923
_refine_ls_wR_factor_ref 0.2157
_reflns_number_gt 20854
_reflns_number_total 28547
_reflns_threshold_expression >2sigma(I)
_cod_data_source_file c6dt03416k2.cif
_cod_data_source_block 1_at_100K
_cod_depositor_comments 'Adding full bibliography for 7040967--7040969.cif.'
_cod_original_cell_volume 14485.2(17)
_cod_database_code 7040967

loop_
_symmetry_equiv_pos_as_xyz
'x, y, z'
'-x+1/2, -y, z+1/2'
'x+1/2, -y+1/2, -z'
'-x, y+1/2, -z+1/2'

loop_
_atom_site_label
_atom_site_type_symbol
_atom_site_fract_x
_atom_site_fract_y
_atom_site_fract_z
_atom_site_U_iso_or_equiv
_atom_site_adp_type
_atom_site_occupancy
_atom_site_symmetry_multiplicity
_atom_site_calc_flag
_atom_site_refinement_flags
_atom_site_disorder_assembly
_atom_site_disorder_group
Co1 Co 0.99150(5) 0.33535(5) 0.324347(19) 0.0253(2) Uani 1 1 d . . .
Co2 Co 0.97928(5) 0.31120(5) 0.473036(19) 0.0258(2) Uani 1 1 d . . .
Co3 Co 0.97088(5) 0.61397(4) 0.395548(19) 0.02304(19) Uani 1 1 d . . .
Fe1 Fe 0.79473(5) 0.39692(5) 0.39730(2) 0.0258(2) Uani 1 1 d . . .
Fe2 Fe 1.16554(5) 0.41612(5) 0.403142(19) 0.0199(2) Uani 1 1 d . . .
N1 N 1.0212(4) 0.2389(3) 0.33415(12) 0.0332(13) Uani 1 1 d . . .
N2 N 0.9130(4) 0.2875(3) 0.29988(13) 0.0341(14) Uani 1 1 d . . .
N3 N 1.0711(4) 0.3452(3) 0.29316(13) 0.0334(14) Uani 1 1 d . . .
N4 N 0.9584(3) 0.4274(3) 0.31032(12) 0.0300(13) Uani 1 1 d . . .
N5 N 1.0671(3) 0.3744(3) 0.35030(12) 0.0267(12) Uani 1 1 d . . .
N6 N 0.9148(3) 0.3354(3) 0.35414(12) 0.0271(12) Uani 1 1 d . . .
N7 N 0.9604(3) 0.2197(3) 0.45503(13) 0.0310(14) Uani 1 1 d . . .
N8 N 0.8986(4) 0.2770(3) 0.50012(13) 0.0345(14) Uani 1 1 d . . .
N9 N 1.0612(4) 0.2798(3) 0.50088(14) 0.0384(16) Uani 1 1 d . . .
N10 N 0.9988(3) 0.4028(3) 0.49125(11) 0.0253(12) Uani 1 1 d . . .
N11 N 1.0586(3) 0.3379(3) 0.44607(12) 0.0255(12) Uani 1 1 d . . .
N12 N 0.8988(3) 0.3446(3) 0.44755(12) 0.0257(12) Uani 1 1 d . . .
N13 N 0.9237(4) 0.6523(3) 0.43577(13) 0.0325(14) Uani 1 1 d . . .
N14 N 1.0603(4) 0.6933(3) 0.40898(13) 0.0322(14) Uani 1 1 d . . .
N15 N 0.9034(4) 0.6915(3) 0.37091(12) 0.0282(13) Uani 1 1 d . . .
N16 N 1.0207(3) 0.6091(3) 0.35191(12) 0.0267(12) Uani 1 1 d . . .
N17 N 0.8843(3) 0.5378(3) 0.39252(12) 0.0265(12) Uani 1 1 d . . .
N18 N 1.0530(3) 0.5426(3) 0.40966(12) 0.0246(12) Uani 1 1 d . . .
N19 N 0.7027(5) 0.4605(4) 0.34505(17) 0.057(2) Uani 1 1 d . . .
N20 N 0.6931(4) 0.2616(3) 0.39149(15) 0.0418(16) Uani 1 1 d . . .
N21 N 0.6824(4) 0.4655(3) 0.44184(15) 0.0393(16) Uani 1 1 d . . .
N22 N 1.2627(4) 0.2796(3) 0.39180(13) 0.0356(14) Uani 1 1 d . . .
N23 N 1.2587(4) 0.4673(3) 0.45770(14) 0.0396(16) Uani 1 1 d . . .
N24 N 1.2702(3) 0.5056(3) 0.36198(13) 0.0340(14) Uani 1 1 d . . .
C6AA C 1.0838(5) 0.2174(4) 0.34996(18) 0.044(2) Uani 1 1 d . . .
H6AA H 1.1184 0.2515 0.3585 0.053 Uiso 1 1 calc R . .
C8AA C 1.0993(6) 0.1459(5) 0.35412(19) 0.053(2) Uani 1 1 d . . .
H8AA H 1.1454 0.1313 0.3647 0.063 Uiso 1 1 calc R . .
C1AA C 1.0471(7) 0.0961(5) 0.3428(2) 0.063(3) Uani 1 1 d . . .
H1AA H 1.0546 0.0472 0.3467 0.075 Uiso 1 1 calc R . .
C3AA C 0.9846(7) 0.1187(4) 0.3258(2) 0.065(3) Uani 1 1 d . . .
H3AA H 0.9497 0.0855 0.3169 0.078 Uiso 1 1 calc R . .
C5 C 0.9729(5) 0.1897(4) 0.32198(18) 0.0411(18) Uani 1 1 d . . .
C2AA C 0.9120(5) 0.2206(4) 0.30404(17) 0.0388(19) Uani 1 1 d . . .
H2AA H 0.8716 0.1920 0.2954 0.047 Uiso 1 1 calc R . .
C7 C 0.8534(5) 0.3195(5) 0.27853(19) 0.047(2) Uani 1 1 d . . .
H7 H 0.8540 0.3721 0.2807 0.056 Uiso 1 1 calc R . .
C4AA C 0.8841(6) 0.3002(6) 0.2476(2) 0.068(3) Uani 1 1 d . . .
H4AA H 0.9371 0.3225 0.2442 0.082 Uiso 1 1 calc R . .
H4AB H 0.8909 0.2483 0.2461 0.082 Uiso 1 1 calc R . .
C5AA C 0.8270(6) 0.3244(7) 0.2251(2) 0.069(3) Uani 1 1 d . . .
H5AA H 0.8496 0.3164 0.2054 0.083 Uiso 1 1 calc R . .
H5AB H 0.8159 0.3756 0.2274 0.083 Uiso 1 1 calc R . .
C0AA C 0.7514(7) 0.2825(8) 0.2289(2) 0.090(4) Uani 1 1 d . . .
H0AA H 0.7091 0.3031 0.2164 0.108 Uiso 1 1 calc R . .
H0AB H 0.7611 0.2335 0.2222 0.108 Uiso 1 1 calc R . .
C11 C 0.7213(7) 0.2800(9) 0.2592(3) 0.0982(19) Uani 1 1 d . . .
C7AA C 0.6395(7) 0.2644(9) 0.2659(3) 0.0982(19) Uani 1 1 d . . .
H7AA H 0.6053 0.2519 0.2502 0.118 Uiso 1 1 calc R . .
C13 C 0.6070(7) 0.2660(9) 0.2926(2) 0.0982(19) Uani 1 1 d . . .
H13 H 0.5504 0.2642 0.2954 0.118 Uiso 1 1 calc R . .
C14 C 0.6608(7) 0.2705(8) 0.3169(3) 0.0982(19) Uani 1 1 d . . .
H14 H 0.6424 0.2619 0.3362 0.118 Uiso 1 1 calc R . .
C15 C 0.7375(7) 0.2872(9) 0.3118(3) 0.0982(19) Uani 1 1 d . . .
H15 H 0.7719 0.2953 0.3280 0.118 Uiso 1 1 calc R . .
C16 C 0.7701(7) 0.2934(9) 0.2834(3) 0.0982(19) Uani 1 1 d . . .
C17 C 0.8996(4) 0.4689(4) 0.32080(17) 0.0340(17) Uani 1 1 d . . .
H17 H 0.8750 0.4572 0.3388 0.041 Uiso 1 1 calc R . .
C18 C 0.8743(5) 0.5287(4) 0.30585(18) 0.045(2) Uani 1 1 d . . .
H18 H 0.8319 0.5570 0.3133 0.054 Uiso 1 1 calc R . .
C19 C 0.9114(6) 0.5465(5) 0.28005(18) 0.051(2) Uani 1 1 d . . .
H19 H 0.8935 0.5865 0.2693 0.061 Uiso 1 1 calc R . .
C20 C 0.9743(6) 0.5062(5) 0.26984(19) 0.056(2) Uani 1 1 d . . .
H20 H 1.0022 0.5191 0.2526 0.067 Uiso 1 1 calc R . .
C21 C 0.9961(4) 0.4459(4) 0.28539(15) 0.0313(16) Uani 1 1 d . . .
C22 C 1.0614(4) 0.4000(4) 0.27815(15) 0.0314(16) Uani 1 1 d . . .
H22 H 1.0965 0.4106 0.2625 0.038 Uiso 1 1 calc R . .
C23 C 1.1433(5) 0.2988(4) 0.2898(2) 0.047(2) Uani 1 1 d . . .
H23 H 1.1566 0.2804 0.3096 0.056 Uiso 1 1 calc R . .
C24 C 1.1234(6) 0.2338(6) 0.2708(3) 0.075(3) Uani 1 1 d . . .
H24A H 1.1601 0.1944 0.2758 0.089 Uiso 1 1 calc R . .
H24B H 1.0676 0.2182 0.2747 0.089 Uiso 1 1 calc R . .
C25 C 1.1321(7) 0.2519(6) 0.2399(2) 0.071(3) Uani 1 1 d . . .
H25A H 1.0933 0.2899 0.2351 0.086 Uiso 1 1 calc R . .
H25B H 1.1174 0.2099 0.2282 0.086 Uiso 1 1 calc R . .
C26 C 1.2158(6) 0.2761(6) 0.2307(2) 0.066(3) Uani 1 1 d . . .
H26A H 1.2128 0.2979 0.2112 0.079 Uiso 1 1 calc R . .
H26B H 1.2519 0.2346 0.2295 0.079 Uiso 1 1 calc R . .
C27 C 1.2508(5) 0.3298(5) 0.2523(2) 0.053(2) Uani 1 1 d . . .
C28 C 1.3186(6) 0.3663(6) 0.2457(2) 0.068(3) Uani 1 1 d . . .
H28 H 1.3440 0.3587 0.2275 0.082 Uiso 1 1 calc R . .
C29 C 1.3513(6) 0.4141(6) 0.2649(3) 0.073(3) Uani 1 1 d . . .
H29 H 1.3980 0.4401 0.2597 0.087 Uiso 1 1 calc R . .
C30 C 1.3172(5) 0.4241(5) 0.2910(2) 0.057(2) Uani 1 1 d . . .
H30 H 1.3403 0.4566 0.3043 0.068 Uiso 1 1 calc R . .
C31 C 1.2483(5) 0.3872(4) 0.29859(18) 0.0439(19) Uani 1 1 d . . .
H31 H 1.2240 0.3949 0.3170 0.053 Uiso 1 1 calc R . .
C32 C 1.2153(4) 0.3394(4) 0.27952(19) 0.0422(19) Uani 1 1 d . . .
C33 C 0.8712(5) 0.3077(5) 0.52413(18) 0.044(2) Uani 1 1 d . . .
H33 H 0.8931 0.3521 0.5297 0.053 Uiso 1 1 calc R . .
C34 C 0.8125(5) 0.2778(5) 0.54123(19) 0.049(2) Uani 1 1 d . . .
H34 H 0.7930 0.3018 0.5579 0.059 Uiso 1 1 calc R . .
C35 C 0.7829(5) 0.2129(5) 0.5338(2) 0.058(3) Uani 1 1 d . . .
H35 H 0.7424 0.1912 0.5453 0.069 Uiso 1 1 calc R . .
C36 C 0.8122(5) 0.1790(5) 0.5094(2) 0.055(3) Uani 1 1 d . . .
H36 H 0.7930 0.1336 0.5040 0.066 Uiso 1 1 calc R . .
C37 C 0.8699(4) 0.2130(4) 0.49341(17) 0.0375(19) Uani 1 1 d . . .
C38 C 0.9066(5) 0.1839(4) 0.46734(19) 0.0413(19) Uani 1 1 d . . .
H38 H 0.8905 0.1393 0.4599 0.050 Uiso 1 1 calc R . .
C39 C 0.9990(4) 0.1982(4) 0.42724(17) 0.0337(17) Uani 1 1 d . . .
H39 H 1.0034 0.2414 0.4148 0.040 Uiso 1 1 calc R . .
C40 C 1.0853(4) 0.1714(4) 0.43309(18) 0.0366(17) Uani 1 1 d . . .
H40A H 1.1176 0.1749 0.4151 0.044 Uiso 1 1 calc R . .
H40B H 1.1110 0.2013 0.4481 0.044 Uiso 1 1 calc R . .
C41 C 1.0833(5) 0.0945(4) 0.4434(2) 0.051(2) Uani 1 1 d . . .
H41A H 1.1384 0.0790 0.4483 0.061 Uiso 1 1 calc R . .
H41B H 1.0500 0.0910 0.4612 0.061 Uiso 1 1 calc R . .
C42 C 1.0502(6) 0.0481(4) 0.4209(2) 0.058(3) Uani 1 1 d . . .
H42A H 1.0409 0.0007 0.4294 0.070 Uiso 1 1 calc R . .
H42B H 1.0905 0.0429 0.4053 0.070 Uiso 1 1 calc R . .
C43 C 0.9729(6) 0.0742(4) 0.4079(2) 0.055(2) Uani 1 1 d . . .
C44 C 0.9227(6) 0.0298(5) 0.3928(3) 0.070(3) Uani 1 1 d . . .
H44 H 0.9373 -0.0185 0.3907 0.084 Uiso 1 1 calc R . .
C45 C 0.8516(7) 0.0529(5) 0.3805(3) 0.070(3) Uani 1 1 d . . .
H45 H 0.8170 0.0201 0.3711 0.084 Uiso 1 1 calc R . .
C46 C 0.8306(6) 0.1244(5) 0.3818(3) 0.065(3) Uani 1 1 d . . .
H46 H 0.7843 0.1416 0.3721 0.078 Uiso 1 1 calc R . .
C47 C 0.8783(5) 0.1686(4) 0.3976(2) 0.049(2) Uani 1 1 d . . .
H47 H 0.8628 0.2167 0.3996 0.059 Uiso 1 1 calc R . .
C48 C 0.9504(5) 0.1456(4) 0.41104(19) 0.0412(19) Uani 1 1 d . . .
C49 C 1.0858(5) 0.2128(5) 0.50503(18) 0.050(2) Uani 1 1 d . . .
H49 H 1.0617 0.1747 0.4948 0.060 Uiso 1 1 calc R . .
C50 C 1.1495(5) 0.2005(5) 0.52538(19) 0.049(2) Uani 1 1 d . . .
H50 H 1.1681 0.1536 0.5285 0.059 Uiso 1 1 calc R . .
C51 C 1.1846(6) 0.2560(6) 0.5406(2) 0.058(3) Uani 1 1 d . . .
H51 H 1.2275 0.2485 0.5538 0.069 Uiso 1 1 calc R . .
C52 C 1.1536(5) 0.3225(5) 0.53533(18) 0.052(2) Uani 1 1 d . . .
H52 H 1.1751 0.3616 0.5457 0.063 Uiso 1 1 calc R . .
C53 C 1.0937(5) 0.3343(4) 0.51595(16) 0.0374(18) Uani 1 1 d . . .
C54 C 1.0573(4) 0.4012(4) 0.50991(15) 0.0323(16) Uani 1 1 d . . .
H54 H 1.0752 0.4431 0.5193 0.039 Uiso 1 1 calc R . .
C55 C 0.9595(4) 0.4714(3) 0.48238(15) 0.0259(15) Uani 1 1 d . . .
H55 H 0.9601 0.4730 0.4607 0.031 Uiso 1 1 calc R . .
C56 C 0.8719(4) 0.4717(4) 0.49173(15) 0.0293(15) Uani 1 1 d . . .
H56A H 0.8417 0.5064 0.4798 0.035 Uiso 1 1 calc R . .
H56B H 0.8482 0.4244 0.4883 0.035 Uiso 1 1 calc R . .
C57 C 0.8639(5) 0.4908(4) 0.52351(17) 0.0387(18) Uani 1 1 d . . .
H57A H 0.8965 0.4579 0.5354 0.046 Uiso 1 1 calc R . .
H57B H 0.8071 0.4863 0.5296 0.046 Uiso 1 1 calc R . .
C58 C 0.8928(5) 0.5671(4) 0.52846(18) 0.0399(18) Uani 1 1 d . . .
H58A H 0.8535 0.6004 0.5198 0.048 Uiso 1 1 calc R . .
H58B H 0.8953 0.5767 0.5496 0.048 Uiso 1 1 calc R . .
C59 C 0.9748(4) 0.5799(4) 0.51510(16) 0.0356(16) Uani 1 1 d . . .
C60 C 1.0208(5) 0.6380(4) 0.52353(17) 0.0423(18) Uani 1 1 d . . .
H60 H 1.0005 0.6685 0.5382 0.051 Uiso 1 1 calc R . .
C61 C 1.0934(5) 0.6525(4) 0.51162(17) 0.0409(19) Uani 1 1 d . . .
H61 H 1.1230 0.6925 0.5180 0.049 Uiso 1 1 calc R . .
C62 C 1.1247(5) 0.6091(4) 0.49012(16) 0.0386(18) Uani 1 1 d . . .
H62 H 1.1752 0.6195 0.4815 0.046 Uiso 1 1 calc R . .
C63 C 1.0814(4) 0.5508(4) 0.48144(15) 0.0307(16) Uani 1 1 d . . .
H63 H 1.1036 0.5204 0.4671 0.037 Uiso 1 1 calc R . .
C64 C 1.0062(4) 0.5351(4) 0.49301(15) 0.0308(16) Uani 1 1 d . . .
C65 C 0.8514(4) 0.6391(4) 0.44586(17) 0.0356(17) Uani 1 1 d . . .
H65 H 0.8199 0.6029 0.4372 0.043 Uiso 1 1 calc R . .
C66 C 0.8203(6) 0.6773(5) 0.46892(18) 0.053(2) Uani 1 1 d . . .
H66 H 0.7675 0.6672 0.4755 0.063 Uiso 1 1 calc R . .
C67 C 0.8632(6) 0.7283(5) 0.4822(2) 0.054(2) Uani 1 1 d . . .
H67 H 0.8408 0.7556 0.4975 0.064 Uiso 1 1 calc R . .
C68 C 0.9431(6) 0.7400(4) 0.47244(17) 0.047(2) Uani 1 1 d . . .
H68 H 0.9770 0.7733 0.4818 0.056 Uiso 1 1 calc R . .
C69 C 0.9700(5) 0.7017(4) 0.44904(15) 0.0352(17) Uani 1 1 d . . .
C70 C 1.0475(5) 0.7154(4) 0.43549(16) 0.0354(17) Uani 1 1 d . . .
H70 H 1.0883 0.7400 0.4458 0.042 Uiso 1 1 calc R . .
C71 C 1.1359(5) 0.7076(4) 0.39344(18) 0.0409(19) Uani 1 1 d . . .
H71 H 1.1425 0.6688 0.3789 0.049 Uiso 1 1 calc R . .
C72 C 1.1247(6) 0.7763(5) 0.3760(2) 0.065(3) Uani 1 1 d . . .
H72A H 1.1598 0.7753 0.3587 0.078 Uiso 1 1 calc R . .
H72B H 1.0683 0.7798 0.3694 0.078 Uiso 1 1 calc R . .
C73 C 1.1445(7) 0.8383(5) 0.3938(3) 0.074(3) Uani 1 1 d . . .
H73A H 1.1104 0.8383 0.4115 0.089 Uiso 1 1 calc R . .
H73B H 1.1325 0.8818 0.3827 0.089 Uiso 1 1 calc R . .
C74 C 1.2307(7) 0.8388(5) 0.4026(3) 0.075(3) Uani 1 1 d . . .
H74A H 1.2396 0.8773 0.4168 0.091 Uiso 1 1 calc R . .
H74B H 1.2643 0.8487 0.3853 0.091 Uiso 1 1 calc R . .
C75 C 1.2566(6) 0.7695(5) 0.4159(2) 0.0617(15) Uani 1 1 d . . .
C76 C 1.3294(6) 0.7617(5) 0.4318(2) 0.0617(15) Uani 1 1 d . . .
H76 H 1.3614 0.8025 0.4350 0.074 Uiso 1 1 calc R . .
C77 C 1.3561(6) 0.6978(5) 0.4429(2) 0.0617(15) Uani 1 1 d . . .
H77 H 1.4060 0.6952 0.4529 0.074 Uiso 1 1 calc R . .
C78 C 1.3097(5) 0.6384(5) 0.4394(2) 0.049(2) Uani 1 1 d . . .
H78 H 1.3252 0.5945 0.4477 0.059 Uiso 1 1 calc R . .
C79 C 1.2384(5) 0.6445(4) 0.42310(17) 0.0416(19) Uani 1 1 d . . .
H79 H 1.2073 0.6032 0.4197 0.050 Uiso 1 1 calc R . .
C80 C 1.2119(5) 0.7079(4) 0.41195(16) 0.0403(19) Uani 1 1 d . . .
C81 C 1.0817(4) 0.5673(3) 0.34283(14) 0.0262(15) Uani 1 1 d . . .
H81 H 1.0985 0.5290 0.3548 0.031 Uiso 1 1 calc R . .
C82 C 1.1200(4) 0.5786(4) 0.31685(16) 0.0351(17) Uani 1 1 d . . .
H82 H 1.1629 0.5485 0.3111 0.042 Uiso 1 1 calc R . .
C83 C 1.0968(5) 0.6324(4) 0.29931(18) 0.046(2) Uani 1 1 d . . .
H83 H 1.1231 0.6406 0.2813 0.055 Uiso 1 1 calc R . .
C84 C 1.0343(5) 0.6749(4) 0.30812(15) 0.0400(19) Uani 1 1 d . . .
H84 H 1.0169 0.7130 0.2962 0.048 Uiso 1 1 calc R . .
C85 C 0.9968(4) 0.6616(4) 0.33466(15) 0.0306(15) Uani 1 1 d . . .
C86 C 0.9278(5) 0.7016(4) 0.34520(16) 0.0337(17) Uani 1 1 d . . .
H86 H 0.9016 0.7348 0.3330 0.040 Uiso 1 1 calc R . .
C87 C 0.8338(5) 0.7325(4) 0.38097(17) 0.044(2) Uani 1 1 d . . .
H87 H 0.8152 0.7106 0.3996 0.053 Uiso 1 1 calc R . .
C88 C 0.8634(6) 0.8102(5) 0.3884(2) 0.061(3) Uani 1 1 d . . .
H88A H 0.8979 0.8087 0.4059 0.073 Uiso 1 1 calc R . .
H88B H 0.8962 0.8284 0.3721 0.073 Uiso 1 1 calc R . .
C89 C 0.7950(6) 0.8592(5) 0.3937(2) 0.063(3) Uani 1 1 d . . .
H89A H 0.8150 0.9063 0.3996 0.076 Uiso 1 1 calc R . .
H89B H 0.7599 0.8406 0.4092 0.076 Uiso 1 1 calc R . .
C90 C 0.7487(6) 0.8644(4) 0.36506(19) 0.053(2) Uani 1 1 d . . .
H90A H 0.7001 0.8936 0.3682 0.063 Uiso 1 1 calc R . .
H90B H 0.7827 0.8889 0.3506 0.063 Uiso 1 1 calc R . .
C91 C 0.7241(5) 0.7943(5) 0.35309(17) 0.044(2) Uani 1 1 d . . .
C92 C 0.7624(5) 0.7326(4) 0.36025(16) 0.0357(17) Uani 1 1 d . . .
C93 C 0.7350(5) 0.6672(5) 0.3498(2) 0.052(2) Uani 1 1 d . . .
H93 H 0.7613 0.6246 0.3552 0.062 Uiso 1 1 calc R . .
C94 C 0.6683(7) 0.6653(7) 0.3311(2) 0.074(3) Uani 1 1 d . . .
H94 H 0.6499 0.6221 0.3230 0.089 Uiso 1 1 calc R . .
C95 C 0.6296(6) 0.7299(8) 0.3249(2) 0.081(4) Uani 1 1 d . . .
H95 H 0.5832 0.7295 0.3129 0.098 Uiso 1 1 calc R . .
C96 C 0.6556(6) 0.7911(6) 0.3352(2) 0.061(3) Uani 1 1 d . . .
H96 H 0.6276 0.8334 0.3305 0.073 Uiso 1 1 calc R . .
C97 C 0.8514(4) 0.4834(3) 0.39539(16) 0.0259(15) Uani 1 1 d . . .
C98 C 0.8696(4) 0.3577(3) 0.37137(15) 0.0253(15) Uani 1 1 d . . .
C99 C 0.8584(4) 0.3635(3) 0.42840(15) 0.0238(15) Uani 1 1 d . . .
C100 C 0.7313(4) 0.3123(4) 0.39444(17) 0.0339(17) Uani 1 1 d . . .
C101 C 0.7231(4) 0.4390(4) 0.42476(17) 0.0305(16) Uani 1 1 d . . .
C102 C 0.7347(4) 0.4353(4) 0.36482(18) 0.0396(19) Uani 1 1 d . . .
C103 C 1.0993(4) 0.3673(3) 0.42920(14) 0.0202(13) Uani 1 1 d . . .
C104 C 1.1026(4) 0.3899(3) 0.37107(15) 0.0231(14) Uani 1 1 d . . .
C105 C 1.0972(4) 0.4950(3) 0.40768(14) 0.0243(14) Uani 1 1 d . . .
C106 C 1.2296(4) 0.3328(4) 0.39657(15) 0.0283(15) Uani 1 1 d . . .
C107 C 1.2260(4) 0.4467(4) 0.43629(15) 0.0279(15) Uani 1 1 d . . .
C108 C 1.2339(4) 0.4719(4) 0.37768(15) 0.0257(15) Uani 1 1 d . . .
N25 N 1.4765(4) 0.4126(4) 0.39424(17) 0.057(2) Uani 1 1 d . . .
C109 C 1.4244(5) 0.3849(6) 0.3693(2) 0.064(3) Uani 1 1 d . . .
H10A H 1.3874 0.3486 0.3772 0.077 Uiso 1 1 calc R . .
H10B H 1.3910 0.4245 0.3620 0.077 Uiso 1 1 calc R . .
C110 C 1.4674(7) 0.3541(9) 0.3446(3) 0.105(5) Uani 1 1 d . . .
H11A H 1.4289 0.3414 0.3294 0.157 Uiso 1 1 calc R . .
H11B H 1.4961 0.3116 0.3510 0.157 Uiso 1 1 calc R . .
H11C H 1.5059 0.3886 0.3370 0.157 Uiso 1 1 calc R . .
C111 C 1.4202(5) 0.4374(5) 0.4172(2) 0.057(2) Uani 1 1 d . . .
H11D H 1.3844 0.3976 0.4225 0.068 Uiso 1 1 calc R . .
H11E H 1.3861 0.4752 0.4089 0.068 Uiso 1 1 calc R . .
C112 C 1.4585(6) 0.4653(7) 0.4447(3) 0.082(4) Uani 1 1 d . . .
H11F H 1.4901 0.5077 0.4402 0.124 Uiso 1 1 calc R . .
H11G H 1.4938 0.4290 0.4530 0.124 Uiso 1 1 calc R . .
H11H H 1.4164 0.4774 0.4588 0.124 Uiso 1 1 calc R . .
C113 C 1.5320(6) 0.4702(7) 0.3851(3) 0.090(4) Uani 1 1 d . . .
H11I H 1.5689 0.4514 0.3701 0.108 Uiso 1 1 calc R . .
H11J H 1.5649 0.4845 0.4020 0.108 Uiso 1 1 calc R . .
C114 C 1.4886(8) 0.5379(8) 0.3725(4) 0.131(7) Uani 1 1 d . . .
H11K H 1.4860 0.5346 0.3513 0.197 Uiso 1 1 calc R . .
H11L H 1.5188 0.5804 0.3780 0.197 Uiso 1 1 calc R . .
H11M H 1.4340 0.5409 0.3804 0.197 Uiso 1 1 calc R . .
C115 C 1.5309(5) 0.3547(6) 0.4059(2) 0.067(3) Uani 1 1 d . . .
H11N H 1.5675 0.3754 0.4206 0.080 Uiso 1 1 calc R . .
H11O H 1.5644 0.3364 0.3898 0.080 Uiso 1 1 calc R . .
C116 C 1.4852(7) 0.2928(6) 0.4197(3) 0.085(4) Uani 1 1 d . . .
H11P H 1.4470 0.2734 0.4056 0.127 Uiso 1 1 calc R . .
H11Q H 1.4559 0.3097 0.4369 0.127 Uiso 1 1 calc R . .
H11R H 1.5233 0.2560 0.4255 0.127 Uiso 1 1 calc R . .
Cl1 Cl 1.02436(16) 0.40806(11) 0.18664(5) 0.0547(5) Uani 1 1 d . . .
O1 O 0.9963(9) 0.4416(7) 0.2100(3) 0.176(6) Uani 1 1 d . . .
O0AA O 1.0173(9) 0.3410(4) 0.1865(2) 0.139(5) Uani 1 1 d . . .
O1AA O 1.0820(8) 0.4459(6) 0.1722(4) 0.194(8) Uani 1 1 d . . .
O4 O 0.9648(11) 0.4217(9) 0.1644(3) 0.210(7) Uani 1 1 d . . .
C26S C 1.2477(7) 0.5301(6) 0.2046(2) 0.077(2) Uani 1 1 d D A .
C27S C 1.1978(7) 0.5412(6) 0.2316(2) 0.077(2) Uani 1 1 d D . .
O13S O 1.2024(7) 0.6119(6) 0.2362(2) 0.077(2) Uani 0.640(13) 1 d PD A 1
O7S O 1.3320(5) 0.6078(5) 0.32649(17) 0.079(2) Uani 1 1 d . . .
H7S H 1.3145 0.5724 0.3360 0.095 Uiso 1 1 d R . .
C13S C 1.3172(9) 0.6663(8) 0.3421(3) 0.099(4) Uani 1 1 d . . .
H13A H 1.2972 0.6513 0.3614 0.118 Uiso 1 1 calc R . .
H13B H 1.2731 0.6924 0.3325 0.118 Uiso 1 1 calc R . .
C14S C 1.3872(11) 0.7181(15) 0.3470(5) 0.212(12) Uani 1 1 d . . .
H14A H 1.4164 0.7247 0.3287 0.319 Uiso 1 1 calc R . .
H14B H 1.4237 0.6989 0.3617 0.319 Uiso 1 1 calc R . .
H14C H 1.3660 0.7637 0.3536 0.319 Uiso 1 1 calc R . .
O9S O 1.3405(8) 0.6165(8) 0.2678(4) 0.189(5) Uani 1 1 d D . .
H9S H 1.3388 0.6134 0.2862 0.226 Uiso 1 1 d R . .
C17S C 1.4153(11) 0.6030(13) 0.2582(5) 0.189(5) Uani 1 1 d D . .
H17A H 1.4220 0.6247 0.2388 0.226 Uiso 1 1 calc R . .
H17B H 1.4218 0.5513 0.2560 0.226 Uiso 1 1 calc R . .
C18S C 1.4816(12) 0.6307(12) 0.2783(5) 0.189(5) Uani 1 1 d . . .
H18A H 1.5309 0.6381 0.2671 0.283 Uiso 1 1 calc R . .
H18B H 1.4918 0.5960 0.2937 0.283 Uiso 1 1 calc R . .
H18C H 1.4645 0.6755 0.2870 0.283 Uiso 1 1 calc R . .
O1S O 1.2708(12) 0.4704(6) 0.5185(2) 0.224(10) Uani 1 1 d . . .
H1S H 1.2707 0.4794 0.5004 0.269 Uiso 1 1 d R . .
C1S C 1.3768(17) 0.5556(13) 0.5258(8) 0.28(2) Uani 1 1 d . . .
H1SA H 1.4030 0.5273 0.5107 0.424 Uiso 1 1 calc R . .
H1SB H 1.4111 0.5572 0.5430 0.424 Uiso 1 1 calc R . .
H1SC H 1.3682 0.6038 0.5185 0.424 Uiso 1 1 calc R . .
C2S C 1.2958(12) 0.5223(8) 0.5336(3) 0.117(6) Uani 1 1 d . . .
H2SA H 1.2988 0.5065 0.5541 0.140 Uiso 1 1 calc R . .
H2SB H 1.2545 0.5599 0.5327 0.140 Uiso 1 1 calc R . .
C22S C 0.7155(15) 0.4741(14) 0.2775(4) 0.311(13) Uani 1 1 d D . .
H22A H 0.7327 0.4827 0.2575 0.467 Uiso 1 1 calc R . .
H22B H 0.7379 0.4291 0.2843 0.467 Uiso 1 1 calc R . .
H22C H 0.7345 0.5126 0.2900 0.467 Uiso 1 1 calc R . .
C21S C 0.6215(16) 0.4706(13) 0.2787(4) 0.311(13) Uani 1 1 d D . .
H21A H 0.5960 0.4909 0.2611 0.373 Uiso 1 1 calc R . .
H21B H 0.6013 0.4220 0.2821 0.373 Uiso 1 1 calc R . .
O11S O 0.6135(13) 0.5107(9) 0.3012(3) 0.311(13) Uani 1 1 d D . .
H11S H 0.6448 0.4949 0.3143 0.373 Uiso 1 1 d R . .
O3S O 0.6344(7) 0.6056(5) 0.4469(2) 0.123(4) Uani 1 1 d . . .
H3S H 0.6488 0.5625 0.4464 0.148 Uiso 1 1 d R . .
C5S C 0.6400(9) 0.6366(6) 0.4193(2) 0.082(4) Uani 1 1 d . . .
H5SA H 0.6122 0.6059 0.4050 0.098 Uiso 1 1 calc R . .
H5SB H 0.6973 0.6393 0.4136 0.098 Uiso 1 1 calc R . .
C6S C 0.6060(11) 0.7055(7) 0.4181(3) 0.125(6) Uani 1 1 d . . .
H6SA H 0.5790 0.7122 0.3994 0.188 Uiso 1 1 calc R . .
H6SB H 0.6487 0.7408 0.4203 0.188 Uiso 1 1 calc R . .
H6SC H 0.5670 0.7110 0.4339 0.188 Uiso 1 1 calc R . .
O2S O 0.5649(8) 0.6507(5) 0.4959(2) 0.135(4) Uani 1 1 d D . .
H2S H 0.5583 0.6341 0.4792 0.203 Uiso 1 1 calc R . .
C3S C 0.6593(8) 0.5796(9) 0.5224(4) 0.136(8) Uani 1 1 d D . .
H3SA H 0.6857 0.5586 0.5054 0.204 Uiso 1 1 calc R . .
H3SB H 0.6602 0.5460 0.5385 0.204 Uiso 1 1 calc R . .
H3SC H 0.6877 0.6229 0.5280 0.204 Uiso 1 1 calc R . .
C4S C 0.5755(13) 0.5969(9) 0.5151(4) 0.209(14) Uani 1 1 d D . .
H4SA H 0.5499 0.5539 0.5070 0.251 Uiso 1 1 calc R . .
H4SB H 0.5469 0.6089 0.5332 0.251 Uiso 1 1 calc R . .
O5S O 0.5974(6) 0.1455(5) 0.39086(18) 0.098(3) Uani 1 1 d D . .
H5S H 0.6274 0.1819 0.3906 0.118 Uiso 1 1 d R . .
C9S C 0.5579(11) 0.1395(11) 0.3634(4) 0.156(8) Uani 1 1 d D . .
H9SA H 0.5066 0.1133 0.3650 0.187 Uiso 1 1 calc R . .
H9SB H 0.5479 0.1864 0.3546 0.187 Uiso 1 1 calc R . .
C9AA C 0.6165(10) 0.1005(10) 0.3477(5) 0.151(7) Uani 1 1 d D . .
H9AA H 0.5940 0.0861 0.3289 0.227 Uiso 1 1 calc R . .
H9AB H 0.6318 0.0584 0.3588 0.227 Uiso 1 1 calc R . .
H9AC H 0.6640 0.1301 0.3445 0.227 Uiso 1 1 calc R . .
O6S O 1.2583(5) 0.1306(5) 0.3973(2) 0.110(3) Uani 1 1 d . . .
H6S H 1.2640 0.1750 0.3952 0.132 Uiso 1 1 d R . .
C0BA C 1.3227(10) 0.0960(8) 0.3909(5) 0.154(8) Uani 1 1 d . . .
H0BA H 1.3652 0.1070 0.4052 0.185 Uiso 1 1 calc R . .
H0BB H 1.3421 0.1108 0.3715 0.185 Uiso 1 1 calc R . .
C12S C 1.3067(12) 0.0184(7) 0.3908(5) 0.171(9) Uani 1 1 d . . .
H12A H 1.2874 0.0040 0.3716 0.256 Uiso 1 1 calc R . .
H12B H 1.2659 0.0073 0.4055 0.256 Uiso 1 1 calc R . .
H12C H 1.3564 -0.0071 0.3954 0.256 Uiso 1 1 calc R . .
O10S O 1.0332(14) 0.4493(12) 0.5705(3) 0.390(14) Uani 1 1 d DU . .
H10S H 1.0415 0.4120 0.5803 0.469 Uiso 1 1 d R . .
C19S C 1.0911(15) 0.4902(17) 0.5781(6) 0.390(14) Uani 1 1 d DU . .
O8S O 0.7552(14) 0.5592(15) 0.2380(5) 0.350(15) Uani 1 1 d D . .
C23S C 0.620(3) 0.6863(15) 0.2081(8) 0.434(19) Uani 1 1 d D . .
C16S C 0.7599(19) 0.5175(18) 0.1946(6) 0.350(15) Uani 1 1 d D . .
H16A H 0.7725 0.5443 0.1770 0.525 Uiso 1 1 calc R . .
H16B H 0.7024 0.5216 0.1988 0.525 Uiso 1 1 calc R . .
H16C H 0.7737 0.4676 0.1917 0.525 Uiso 1 1 calc R . .
O12S O 0.6201(17) 0.6210(11) 0.2072(6) 0.434(19) Uani 1 1 d D . .
C24S C 0.664(3) 0.7028(15) 0.1805(9) 0.434(19) Uani 1 1 d D . .
C15S C 0.8044(16) 0.545(2) 0.2179(7) 0.350(15) Uani 1 1 d D . .
C20S C 1.043(2) 0.5433(14) 0.5954(4) 0.390(14) Uani 1 1 d DU . .
C8S C 0.538(5) 0.442(2) 0.1803(6) 0.429(16) Uani 1 1 d D . .
C7S C 0.548(4) 0.3770(17) 0.1983(11) 0.429(16) Uani 1 1 d D . .
O4S O 0.525(3) 0.4853(17) 0.1993(7) 0.429(16) Uani 1 1 d D . .
O2AA O 1.1244(9) 0.5543(10) 0.2262(4) 0.057(6) Uani 0.360(13) 1 d PD A 2

loop_
_atom_site_aniso_label
_atom_site_aniso_U_11
_atom_site_aniso_U_22
_atom_site_aniso_U_33
_atom_site_aniso_U_23
_atom_site_aniso_U_13
_atom_site_aniso_U_12
Co1 0.0218(5) 0.0247(4) 0.0293(5) -0.0046(4) -0.0039(4) 0.0001(4)
Co2 0.0200(4) 0.0244(4) 0.0331(5) 0.0125(4) 0.0047(4) 0.0033(4)
Co3 0.0245(4) 0.0165(4) 0.0281(5) 0.0035(3) -0.0023(4) 0.0002(3)
Fe1 0.0158(4) 0.0247(5) 0.0368(6) 0.0025(4) -0.0023(4) -0.0001(4)
Fe2 0.0142(4) 0.0225(4) 0.0229(5) 0.0044(4) -0.0019(4) -0.0010(4)
N1 0.035(3) 0.032(3) 0.033(3) 0.001(3) -0.002(3) -0.003(3)
N2 0.023(3) 0.040(4) 0.039(4) -0.010(3) -0.006(3) 0.000(3)
N3 0.029(3) 0.030(3) 0.041(4) -0.001(3) -0.005(3) -0.002(3)
N4 0.027(3) 0.030(3) 0.033(3) -0.004(3) -0.013(3) 0.001(3)
N5 0.025(3) 0.028(3) 0.027(3) 0.001(2) -0.002(3) -0.005(2)
N6 0.025(3) 0.022(3) 0.034(3) -0.004(3) -0.010(3) -0.004(2)
N7 0.028(3) 0.016(3) 0.048(4) 0.006(3) 0.007(3) -0.001(2)
N8 0.035(3) 0.029(3) 0.039(4) 0.013(3) 0.008(3) 0.007(3)
N9 0.032(3) 0.043(4) 0.041(4) 0.023(3) 0.013(3) 0.016(3)
N10 0.016(3) 0.034(3) 0.026(3) 0.003(2) 0.005(2) 0.006(2)
N11 0.018(3) 0.020(3) 0.039(3) 0.008(3) -0.003(2) 0.004(2)
N12 0.022(3) 0.023(3) 0.033(3) 0.001(3) 0.001(3) 0.002(2)
N13 0.035(3) 0.031(3) 0.031(3) 0.013(3) -0.009(3) 0.007(3)
N14 0.040(3) 0.021(3) 0.036(3) 0.005(3) -0.003(3) -0.001(3)
N15 0.038(3) 0.017(3) 0.030(3) 0.004(2) -0.001(3) 0.006(3)
N16 0.026(3) 0.022(3) 0.032(3) 0.004(2) -0.007(3) -0.004(3)
N17 0.029(3) 0.023(3) 0.028(3) 0.008(2) -0.007(2) 0.002(2)
N18 0.032(3) 0.015(3) 0.027(3) 0.001(2) -0.003(2) 0.001(2)
N19 0.045(4) 0.075(5) 0.052(5) 0.008(4) -0.025(4) 0.006(4)
N20 0.029(3) 0.038(4) 0.058(4) -0.005(3) 0.006(3) -0.012(3)
N21 0.026(3) 0.037(4) 0.054(4) 0.003(3) 0.005(3) 0.001(3)
N22 0.031(3) 0.038(4) 0.038(4) 0.002(3) 0.000(3) 0.016(3)
N23 0.029(3) 0.044(4) 0.046(4) -0.001(3) -0.015(3) -0.003(3)
N24 0.023(3) 0.043(4) 0.036(3) 0.018(3) 0.002(3) -0.005(3)
C6AA 0.049(5) 0.032(4) 0.051(5) -0.005(4) 0.002(4) 0.007(4)
C8AA 0.070(6) 0.045(5) 0.043(5) -0.004(4) -0.012(5) 0.021(5)
C1AA 0.093(8) 0.032(5) 0.063(6) -0.001(4) -0.009(6) 0.014(5)
C3AA 0.097(8) 0.023(4) 0.074(6) -0.004(4) -0.021(6) 0.003(5)
C5 0.037(4) 0.027(4) 0.059(5) -0.015(4) -0.008(4) -0.002(3)
C2AA 0.034(4) 0.041(5) 0.042(4) -0.020(4) -0.004(3) -0.007(3)
C7 0.036(5) 0.047(5) 0.057(5) -0.013(4) -0.020(4) 0.000(4)
C4AA 0.065(7) 0.092(8) 0.048(6) 0.017(6) 0.004(5) -0.008(6)
C5AA 0.061(6) 0.099(9) 0.047(5) -0.019(5) -0.011(5) -0.006(6)
C0AA 0.079(8) 0.141(12) 0.049(6) -0.031(7) -0.010(6) -0.034(8)
C11 0.050(3) 0.182(6) 0.063(3) -0.023(4) -0.011(2) -0.028(3)
C7AA 0.050(3) 0.182(6) 0.063(3) -0.023(4) -0.011(2) -0.028(3)
C13 0.050(3) 0.182(6) 0.063(3) -0.023(4) -0.011(2) -0.028(3)
C14 0.050(3) 0.182(6) 0.063(3) -0.023(4) -0.011(2) -0.028(3)
C15 0.050(3) 0.182(6) 0.063(3) -0.023(4) -0.011(2) -0.028(3)
C16 0.050(3) 0.182(6) 0.063(3) -0.023(4) -0.011(2) -0.028(3)
C17 0.037(4) 0.029(4) 0.036(4) -0.009(3) 0.002(3) 0.002(3)
C18 0.048(5) 0.042(5) 0.045(5) -0.002(4) -0.011(4) 0.020(4)
C19 0.071(6) 0.049(5) 0.033(4) 0.020(4) -0.002(4) 0.024(5)
C20 0.064(6) 0.064(6) 0.040(5) 0.011(4) 0.008(5) 0.005(5)
C21 0.031(4) 0.036(4) 0.027(4) 0.004(3) -0.004(3) -0.001(3)
C22 0.030(4) 0.037(4) 0.027(4) -0.006(3) 0.002(3) -0.005(3)
C23 0.036(4) 0.037(4) 0.068(6) -0.001(4) 0.007(4) -0.001(4)
C24 0.050(6) 0.068(7) 0.106(9) -0.021(7) 0.024(6) -0.001(5)
C25 0.084(8) 0.075(7) 0.054(6) 0.000(5) -0.019(6) -0.030(6)
C26 0.055(6) 0.076(7) 0.067(7) -0.023(6) 0.006(5) -0.001(5)
C27 0.032(4) 0.074(6) 0.054(5) -0.006(5) 0.011(4) -0.003(4)
C28 0.061(6) 0.079(7) 0.065(7) 0.002(6) 0.020(5) -0.018(6)
C29 0.032(5) 0.086(8) 0.101(9) -0.013(7) 0.009(5) -0.014(5)
C30 0.035(5) 0.062(6) 0.074(7) -0.008(5) -0.010(5) -0.009(4)
C31 0.044(5) 0.041(4) 0.046(5) 0.005(4) -0.001(4) 0.007(4)
C32 0.024(4) 0.042(4) 0.061(5) 0.003(4) -0.004(4) 0.003(3)
C33 0.036(4) 0.053(5) 0.043(5) 0.018(4) 0.004(4) 0.008(4)
C34 0.046(5) 0.059(6) 0.042(5) 0.025(4) 0.014(4) 0.007(4)
C35 0.028(4) 0.077(7) 0.068(6) 0.042(5) 0.017(4) -0.002(4)
C36 0.035(5) 0.048(5) 0.081(7) 0.032(5) 0.003(5) -0.002(4)
C37 0.025(4) 0.039(4) 0.049(5) 0.024(4) 0.008(3) 0.002(3)
C38 0.035(4) 0.022(4) 0.068(6) 0.012(4) 0.009(4) -0.003(3)
C39 0.029(4) 0.019(3) 0.053(4) 0.000(3) 0.007(3) 0.003(3)
C40 0.030(4) 0.030(4) 0.050(5) 0.008(3) 0.001(3) 0.005(3)
C41 0.050(5) 0.027(4) 0.075(6) 0.000(4) 0.001(5) 0.015(4)
C42 0.054(6) 0.025(4) 0.096(8) 0.001(5) -0.003(5) 0.013(4)
C43 0.056(5) 0.023(4) 0.087(7) 0.000(4) -0.008(5) -0.006(4)
C44 0.075(7) 0.027(4) 0.108(9) -0.016(5) -0.013(7) -0.001(5)
C45 0.074(7) 0.034(5) 0.103(9) -0.008(5) -0.028(6) -0.004(5)
C46 0.049(5) 0.038(5) 0.109(8) -0.016(5) -0.028(6) -0.005(4)
C47 0.045(5) 0.023(4) 0.080(6) -0.006(4) -0.006(5) -0.008(3)
C48 0.033(4) 0.027(4) 0.065(5) 0.003(4) 0.008(4) 0.001(3)
C49 0.051(5) 0.057(5) 0.042(5) 0.040(4) 0.024(4) 0.032(4)
C50 0.036(5) 0.057(5) 0.053(5) 0.036(5) 0.012(4) 0.026(4)
C51 0.044(5) 0.081(7) 0.049(5) 0.021(5) 0.000(4) 0.022(5)
C52 0.049(5) 0.069(6) 0.039(5) 0.009(4) -0.004(4) 0.031(5)
C53 0.037(4) 0.048(5) 0.028(4) 0.006(4) 0.000(3) 0.010(4)
C54 0.027(4) 0.044(4) 0.026(4) 0.009(3) 0.002(3) 0.005(3)
C55 0.021(3) 0.029(4) 0.027(3) 0.003(3) -0.003(3) 0.002(3)
C56 0.022(3) 0.031(4) 0.035(4) 0.006(3) 0.002(3) 0.000(3)
C57 0.034(4) 0.042(4) 0.040(4) 0.002(4) 0.010(3) 0.003(3)
C58 0.035(4) 0.046(5) 0.039(4) -0.005(4) 0.010(4) 0.000(3)
C59 0.026(4) 0.041(4) 0.040(4) 0.000(3) -0.001(3) -0.004(3)
C60 0.041(4) 0.043(4) 0.042(4) -0.004(4) 0.003(4) 0.003(4)
C61 0.041(5) 0.039(4) 0.043(5) -0.003(4) -0.010(4) -0.006(4)
C62 0.031(4) 0.048(5) 0.037(4) 0.008(4) -0.002(3) -0.010(4)
C63 0.025(4) 0.040(4) 0.026(4) 0.004(3) -0.002(3) 0.002(3)
C64 0.026(4) 0.035(4) 0.032(4) 0.005(3) -0.001(3) 0.007(3)
C65 0.031(4) 0.037(4) 0.039(4) 0.008(3) -0.001(3) 0.007(3)
C66 0.048(5) 0.066(6) 0.043(5) 0.012(4) 0.014(4) 0.016(5)
C67 0.058(6) 0.055(6) 0.048(5) -0.004(4) 0.007(4) 0.017(5)
C68 0.069(6) 0.037(4) 0.033(4) -0.007(4) -0.012(4) 0.008(4)
C69 0.043(4) 0.032(4) 0.030(4) 0.003(3) -0.005(3) -0.003(3)
C70 0.046(5) 0.022(4) 0.038(4) 0.002(3) -0.009(3) -0.002(3)
C71 0.038(4) 0.043(4) 0.041(5) 0.006(4) -0.007(4) -0.012(3)
C72 0.058(6) 0.066(7) 0.070(7) 0.023(5) -0.009(5) -0.029(5)
C73 0.089(8) 0.040(5) 0.094(8) 0.014(6) -0.010(7) 0.003(5)
C74 0.086(8) 0.026(4) 0.114(9) -0.012(5) -0.028(7) -0.016(5)
C75 0.049(3) 0.053(3) 0.083(4) -0.017(3) -0.012(3) -0.022(3)
C76 0.049(3) 0.053(3) 0.083(4) -0.017(3) -0.012(3) -0.022(3)
C77 0.049(3) 0.053(3) 0.083(4) -0.017(3) -0.012(3) -0.022(3)
C78 0.037(5) 0.051(5) 0.059(6) -0.004(4) 0.002(4) -0.003(4)
C79 0.036(4) 0.048(5) 0.041(5) -0.008(4) -0.001(4) -0.011(4)
C80 0.034(4) 0.053(5) 0.034(4) -0.011(4) 0.004(3) -0.022(4)
C81 0.030(4) 0.022(3) 0.026(4) 0.002(3) -0.006(3) 0.004(3)
C82 0.033(4) 0.036(4) 0.037(4) 0.001(3) -0.001(3) 0.006(3)
C83 0.045(5) 0.048(5) 0.044(5) 0.014(4) 0.010(4) 0.014(4)
C84 0.051(5) 0.041(4) 0.028(4) 0.012(3) 0.000(3) 0.020(4)
C85 0.034(4) 0.026(3) 0.032(4) 0.001(3) 0.001(3) 0.002(3)
C86 0.047(4) 0.020(3) 0.034(4) 0.007(3) 0.001(3) 0.006(3)
C87 0.052(5) 0.049(5) 0.030(4) -0.002(4) 0.000(4) 0.027(4)
C88 0.047(5) 0.059(6) 0.076(7) -0.036(5) -0.004(5) 0.011(5)
C89 0.076(7) 0.039(5) 0.075(7) 0.000(5) 0.015(6) 0.009(5)
C90 0.073(6) 0.036(5) 0.049(5) 0.019(4) 0.009(5) 0.020(4)
C91 0.043(5) 0.050(5) 0.038(4) 0.014(4) -0.002(4) 0.017(4)
C92 0.032(4) 0.043(4) 0.031(4) 0.003(3) 0.010(3) 0.009(3)
C93 0.046(5) 0.055(5) 0.055(5) -0.007(4) -0.003(4) -0.003(4)
C94 0.059(7) 0.089(8) 0.074(7) -0.024(6) 0.016(6) -0.017(6)
C95 0.031(5) 0.147(12) 0.066(7) -0.014(8) -0.006(5) 0.016(7)
C96 0.050(6) 0.080(7) 0.052(6) -0.003(5) -0.011(5) 0.009(5)
C97 0.015(3) 0.026(4) 0.037(4) 0.000(3) -0.004(3) 0.009(3)
C98 0.025(4) 0.018(3) 0.033(4) 0.002(3) -0.012(3) 0.000(3)
C99 0.027(4) 0.012(3) 0.033(4) -0.006(3) 0.004(3) -0.004(3)
C100 0.021(3) 0.036(4) 0.044(4) 0.008(4) 0.005(3) 0.008(3)
C101 0.011(3) 0.033(4) 0.047(5) 0.004(3) -0.004(3) -0.001(3)
C102 0.024(4) 0.044(5) 0.051(5) 0.010(4) -0.001(4) -0.012(3)
C103 0.011(3) 0.024(3) 0.025(3) 0.000(3) -0.004(3) 0.002(3)
C104 0.023(3) 0.013(3) 0.034(4) 0.006(3) 0.005(3) 0.000(3)
C105 0.026(3) 0.024(3) 0.023(3) 0.007(3) -0.003(3) -0.013(3)
C106 0.024(3) 0.037(4) 0.024(3) -0.001(3) 0.001(3) -0.003(3)
C107 0.019(3) 0.034(4) 0.032(4) 0.006(3) -0.004(3) -0.001(3)
C108 0.016(3) 0.029(4) 0.033(4) 0.002(3) -0.004(3) 0.003(3)
N25 0.015(3) 0.081(5) 0.075(5) 0.022(4) -0.004(3) 0.001(3)
C109 0.025(4) 0.086(7) 0.082(7) 0.011(6) -0.014(5) 0.012(5)
C110 0.061(7) 0.167(14) 0.087(9) -0.017(9) -0.028(7) 0.030(9)
C111 0.025(4) 0.069(6) 0.078(7) 0.000(5) -0.002(4) 0.008(4)
C112 0.042(6) 0.097(9) 0.108(9) -0.012(7) -0.017(6) 0.007(6)
C113 0.027(5) 0.129(10) 0.113(9) 0.071(8) -0.021(6) -0.022(6)
C114 0.086(10) 0.126(12) 0.183(15) 0.099(12) -0.059(10) -0.047(9)
C115 0.030(4) 0.081(7) 0.090(7) 0.016(6) -0.010(5) 0.018(5)
C116 0.072(7) 0.061(6) 0.122(10) 0.013(6) -0.044(7) 0.009(6)
Cl1 0.0692(14) 0.0421(12) 0.0528(12) -0.0022(9) 0.0088(12) -0.0103(11)
O1 0.216(14) 0.156(10) 0.155(10) -0.116(9) 0.076(10) -0.048(10)
O0AA 0.272(15) 0.040(4) 0.105(7) 0.004(4) 0.029(9) -0.026(7)
O1AA 0.151(11) 0.103(8) 0.33(2) 0.040(10) 0.152(13) -0.008(8)
O4 0.263(19) 0.225(16) 0.143(11) 0.019(11) -0.111(13) -0.008(15)
C26S 0.080(5) 0.075(4) 0.075(4) 0.007(4) 0.012(4) 0.009(4)
C27S 0.080(5) 0.075(4) 0.075(4) 0.007(4) 0.012(4) 0.009(4)
O13S 0.080(5) 0.075(4) 0.075(4) 0.007(4) 0.012(4) 0.009(4)
O7S 0.077(5) 0.085(5) 0.076(5) 0.019(5) 0.010(4) -0.040(5)
C13S 0.116(12) 0.097(10) 0.083(9) 0.037(8) 0.010(8) -0.010(9)
C14S 0.084(13) 0.33(4) 0.22(2) -0.06(2) -0.044(15) -0.024(18)
O9S 0.119(8) 0.190(10) 0.257(13) 0.015(9) -0.067(9) -0.001(9)
C17S 0.119(8) 0.190(10) 0.257(13) 0.015(9) -0.067(9) -0.001(9)
C18S 0.119(8) 0.190(10) 0.257(13) 0.015(9) -0.067(9) -0.001(9)
O1S 0.48(3) 0.086(7) 0.104(8) -0.047(6) -0.140(13) 0.016(12)
C1S 0.24(3) 0.14(2) 0.47(5) 0.13(3) 0.10(4) -0.02(2)
C2S 0.181(17) 0.105(11) 0.065(8) 0.006(8) -0.019(10) 0.005(12)
C22S 0.59(4) 0.166(11) 0.179(12) -0.025(8) -0.259(18) 0.030(16)
C21S 0.59(4) 0.166(11) 0.179(12) -0.025(8) -0.259(18) 0.030(16)
O11S 0.59(4) 0.166(11) 0.179(12) -0.025(8) -0.259(18) 0.030(16)
O3S 0.195(11) 0.074(6) 0.100(7) 0.005(5) 0.062(7) 0.041(7)
C5S 0.108(10) 0.072(8) 0.066(7) 0.009(6) 0.014(7) -0.005(7)
C6S 0.179(17) 0.073(9) 0.124(12) 0.027(8) 0.085(12) 0.029(10)
O2S 0.221(13) 0.075(6) 0.110(7) 0.021(6) 0.049(8) 0.050(7)
C3S 0.066(8) 0.118(12) 0.23(2) 0.108(13) 0.047(11) 0.019(8)
C4S 0.35(4) 0.099(14) 0.174(19) 0.059(13) 0.13(2) 0.085(19)
O5S 0.122(7) 0.101(6) 0.071(5) -0.031(5) 0.011(5) -0.074(6)
C9S 0.120(15) 0.150(18) 0.20(2) 0.033(16) 0.051(16) 0.009(13)
C9AA 0.095(12) 0.129(15) 0.23(2) -0.028(15) 0.011(14) -0.008(11)
O6S 0.089(6) 0.103(7) 0.138(8) -0.010(6) 0.001(6) 0.011(5)
C0BA 0.103(12) 0.089(11) 0.27(3) -0.019(13) -0.006(14) 0.062(10)
C12S 0.167(18) 0.053(8) 0.29(3) 0.034(12) -0.005(19) 0.002(10)
O10S 0.45(2) 0.63(3) 0.090(9) 0.076(13) -0.005(13) 0.39(2)
C19S 0.45(2) 0.63(3) 0.090(9) 0.076(13) -0.005(13) 0.39(2)
O8S 0.25(2) 0.43(2) 0.38(3) 0.25(3) -0.16(2) -0.14(2)
C23S 0.48(3) 0.167(13) 0.66(4) -0.12(2) -0.37(3) 0.10(2)
C16S 0.25(2) 0.43(2) 0.38(3) 0.25(3) -0.16(2) -0.14(2)
O12S 0.48(3) 0.167(13) 0.66(4) -0.12(2) -0.37(3) 0.10(2)
C24S 0.48(3) 0.167(13) 0.66(4) -0.12(2) -0.37(3) 0.10(2)
C15S 0.25(2) 0.43(2) 0.38(3) 0.25(3) -0.16(2) -0.14(2)
C20S 0.45(2) 0.63(3) 0.090(9) 0.076(13) -0.005(13) 0.39(2)
C8S 0.42(3) 0.48(5) 0.38(3) -0.03(3) -0.22(3) 0.09(4)
C7S 0.42(3) 0.48(5) 0.38(3) -0.03(3) -0.22(3) 0.09(4)
O4S 0.42(3) 0.48(5) 0.38(3) -0.03(3) -0.22(3) 0.09(4)
O2AA 0.037(10) 0.086(14) 0.048(10) 0.019(9) -0.007(8) -0.004(9)

loop_
_atom_type_symbol
_atom_type_description
_atom_type_scat_dispersion_real
_atom_type_scat_dispersion_imag
_atom_type_scat_source
C C 0.0033 0.0016 'International Tables Vol C Tables 4.2.6.8 and 6.1.1.4'
H H 0.0000 0.0000 'International Tables Vol C Tables 4.2.6.8 and 6.1.1.4'
Cl Cl 0.1484 0.1585 'International Tables Vol C Tables 4.2.6.8 and 6.1.1.4'
Co Co 0.3494 0.9721 'International Tables Vol C Tables 4.2.6.8 and 6.1.1.4'
Fe Fe 0.3463 0.8444 'International Tables Vol C Tables 4.2.6.8 and 6.1.1.4'
N N 0.0061 0.0033 'International Tables Vol C Tables 4.2.6.8 and 6.1.1.4'
O O 0.0106 0.0060 'International Tables Vol C Tables 4.2.6.8 and 6.1.1.4'

loop_
_geom_angle_atom_site_label_1
_geom_angle_atom_site_label_2
_geom_angle_atom_site_label_3
_geom_angle
N6 Co1 N5 89.4(2)
N6 Co1 N4 92.9(3)
N5 Co1 N4 92.8(2)
N6 Co1 N1 90.2(2)
N5 Co1 N1 92.9(2)
N4 Co1 N1 173.5(2)
N6 Co1 N2 88.1(2)
N5 Co1 N2 174.8(3)
N4 Co1 N2 91.9(3)
N1 Co1 N2 82.5(3)
N6 Co1 N3 174.5(3)
N5 Co1 N3 88.7(2)
N4 Co1 N3 82.1(3)
N1 Co1 N3 95.0(3)
N2 Co1 N3 94.2(3)
N11 Co2 N12 89.9(2)
N11 Co2 N7 94.0(2)
N12 Co2 N7 85.3(2)
N11 Co2 N8 176.1(3)
N12 Co2 N8 91.2(2)
N7 Co2 N8 82.3(3)
N11 Co2 N10 85.9(2)
N12 Co2 N10 95.1(2)
N7 Co2 N10 179.6(3)
N8 Co2 N10 97.7(2)
N11 Co2 N9 91.4(2)
N12 Co2 N9 177.3(3)
N7 Co2 N9 97.0(3)
N8 Co2 N9 87.7(2)
N10 Co2 N9 82.7(3)
N18 Co3 N17 91.6(2)
N18 Co3 N13 101.3(2)
N17 Co3 N13 92.2(2)
N18 Co3 N15 165.3(2)
N17 Co3 N15 94.4(2)
N13 Co3 N15 92.0(2)
N18 Co3 N16 90.6(2)
N17 Co3 N16 100.1(2)
N13 Co3 N16 162.6(2)
N15 Co3 N16 75.1(2)
N18 Co3 N14 84.8(2)
N17 Co3 N14 167.6(2)
N13 Co3 N14 76.9(2)
N15 Co3 N14 92.1(2)
N16 Co3 N14 91.8(2)
C98 Fe1 C97 88.9(3)
C98 Fe1 C99 88.7(3)
C97 Fe1 C99 92.6(3)
C98 Fe1 C101 177.0(3)
C97 Fe1 C101 88.9(3)
C99 Fe1 C101 89.3(3)
C98 Fe1 C100 89.5(3)
C97 Fe1 C100 172.5(3)
C99 Fe1 C100 94.7(3)
C101 Fe1 C100 92.8(3)
C98 Fe1 C102 90.0(3)
C97 Fe1 C102 84.1(3)
C99 Fe1 C102 176.4(3)
C101 Fe1 C102 91.9(3)
C100 Fe1 C102 88.6(3)
C103 Fe2 C104 92.6(3)
C103 Fe2 C105 87.9(3)
C104 Fe2 C105 87.7(3)
C103 Fe2 C107 87.0(3)
C104 Fe2 C107 177.1(3)
C105 Fe2 C107 89.4(3)
C103 Fe2 C106 91.3(3)
C104 Fe2 C106 88.2(3)
C105 Fe2 C106 175.8(3)
C107 Fe2 C106 94.7(3)
C103 Fe2 C108 176.4(3)
C104 Fe2 C108 89.7(3)
C105 Fe2 C108 89.5(3)
C107 Fe2 C108 90.5(3)
C106 Fe2 C108 91.4(3)
C6AA N1 C5 118.7(7)
C6AA N1 Co1 127.7(5)
C5 N1 Co1 113.5(5)
C2AA N2 C7 118.7(6)
C2AA N2 Co1 112.4(5)
C7 N2 Co1 128.8(5)
C22 N3 C23 121.9(7)
C22 N3 Co1 113.3(5)
C23 N3 Co1 124.3(5)
C17 N4 C21 119.4(6)
C17 N4 Co1 127.7(5)
C21 N4 Co1 112.5(5)
C104 N5 Co1 163.7(5)
C98 N6 Co1 158.9(5)
C38 N7 C39 123.1(6)
C38 N7 Co2 113.7(5)
C39 N7 Co2 122.7(4)
C33 N8 C37 117.7(7)
C33 N8 Co2 128.6(6)
C37 N8 Co2 113.6(5)
C49 N9 C53 121.5(7)
C49 N9 Co2 126.1(7)
C53 N9 Co2 112.4(5)
C54 N10 C55 121.6(6)
C54 N10 Co2 112.8(5)
C55 N10 Co2 125.1(4)
C103 N11 Co2 166.1(5)
C99 N12 Co2 169.0(5)
C65 N13 C69 119.4(7)
C65 N13 Co3 125.3(5)
C69 N13 Co3 114.5(5)
C70 N14 C71 122.3(6)
C70 N14 Co3 111.7(5)
C71 N14 Co3 124.5(5)
C86 N15 C87 117.9(6)
C86 N15 Co3 115.2(5)
C87 N15 Co3 126.9(5)
C85 N16 C81 118.4(6)
C85 N16 Co3 113.9(4)
C81 N16 Co3 126.6(4)
C97 N17 Co3 160.2(5)
C105 N18 Co3 156.1(5)
N1 C6AA C8AA 121.1(8)
C1AA C8AA C6AA 119.6(8)
C3AA C1AA C8AA 118.6(8)
C5 C3AA C1AA 119.3(9)
N1 C5 C3AA 122.5(8)
N1 C5 C2AA 112.3(6)
C3AA C5 C2AA 125.1(8)
N2 C2AA C5 118.7(7)
C16 C7 N2 112.2(8)
C16 C7 C4AA 111.4(8)
N2 C7 C4AA 106.5(7)
C5AA C4AA C7 111.0(9)
C4AA C5AA C0AA 107.0(10)
C11 C0AA C5AA 114.4(9)
C16 C11 C7AA 114.6(11)
C16 C11 C0AA 123.1(10)
C7AA C11 C0AA 122.3(10)
C13 C7AA C11 125.4(11)
C7AA C13 C14 117.6(11)
C15 C14 C13 118.2(12)
C14 C15 C16 123.1(11)
C11 C16 C15 119.7(10)
C11 C16 C7 118.7(10)
C15 C16 C7 121.4(9)
N4 C17 C18 121.2(7)
C19 C18 C17 119.3(8)
C20 C19 C18 119.9(7)
C19 C20 C21 118.3(8)
N4 C21 C20 121.8(7)
N4 C21 C22 113.1(6)
C20 C21 C22 125.0(7)
N3 C22 C21 118.0(7)
N3 C23 C32 112.0(7)
N3 C23 C24 110.7(7)
C32 C23 C24 113.6(8)
C25 C24 C23 110.0(9)
C24 C25 C26 115.3(9)
C25 C26 C27 111.4(8)
C28 C27 C32 119.0(9)
C28 C27 C26 120.5(9)
C32 C27 C26 120.4(8)
C27 C28 C29 121.3(10)
C30 C29 C28 120.0(9)
C29 C30 C31 120.4(9)
C32 C31 C30 120.0(8)
C31 C32 C27 119.2(8)
C31 C32 C23 117.1(8)
C27 C32 C23 123.7(8)
N8 C33 C34 122.6(9)
C35 C34 C33 118.8(9)
C34 C35 C36 119.6(8)
C37 C36 C35 117.8(9)
N8 C37 C36 123.4(8)
N8 C37 C38 112.4(6)
C36 C37 C38 124.2(8)
N7 C38 C37 117.9(7)
C48 C39 N7 112.4(6)
C48 C39 C40 112.0(6)
N7 C39 C40 109.9(6)
C41 C40 C39 110.2(6)
C42 C41 C40 110.9(8)
C41 C42 C43 114.1(7)
C44 C43 C48 118.5(9)
C44 C43 C42 121.5(8)
C48 C43 C42 120.0(8)
C43 C44 C45 122.3(9)
C44 C45 C46 120.2(9)
C47 C46 C45 118.1(9)
C46 C47 C48 122.4(8)
C43 C48 C47 118.3(8)
C43 C48 C39 123.4(7)
C47 C48 C39 118.3(6)
N9 C49 C50 118.1(9)
C51 C50 C49 121.1(8)
C52 C51 C50 116.4(8)
C53 C52 C51 122.6(10)
N9 C53 C52 120.3(8)
N9 C53 C54 113.8(6)
C52 C53 C54 125.8(8)
N10 C54 C53 117.9(7)
N10 C55 C64 111.9(5)
N10 C55 C56 110.1(5)
C64 C55 C56 113.4(6)
C57 C56 C55 111.0(6)
C56 C57 C58 109.9(6)
C59 C58 C57 111.7(6)
C60 C59 C64 117.8(7)
C60 C59 C58 120.4(7)
C64 C59 C58 121.7(7)
C61 C60 C59 122.5(7)
C60 C61 C62 120.2(7)
C63 C62 C61 119.0(7)
C62 C63 C64 122.1(7)
C63 C64 C59 118.4(7)
C63 C64 C55 120.6(6)
C59 C64 C55 121.0(6)
N13 C65 C66 120.9(8)
C67 C66 C65 121.7(9)
C66 C67 C68 117.5(8)
C69 C68 C67 118.1(8)
N13 C69 C68 122.2(8)
N13 C69 C70 115.6(6)
C68 C69 C70 122.0(7)
N14 C70 C69 119.2(7)
N14 C71 C80 116.0(6)
N14 C71 C72 107.7(7)
C80 C71 C72 112.9(7)
C73 C72 C71 110.9(8)
C72 C73 C74 111.9(9)
C73 C74 C75 112.3(8)
C80 C75 C76 115.7(9)
C80 C75 C74 121.3(8)
C76 C75 C74 122.9(8)
C77 C76 C75 123.7(8)
C78 C77 C76 119.2(9)
C77 C78 C79 118.1(9)
C80 C79 C78 122.6(8)
C79 C80 C75 120.6(8)
C79 C80 C71 118.1(7)
C75 C80 C71 121.2(8)
N16 C81 C82 121.8(6)
C83 C82 C81 120.3(7)
C82 C83 C84 118.6(7)
C83 C84 C85 119.4(7)
N16 C85 C84 121.5(6)
N16 C85 C86 115.1(6)
C84 C85 C86 123.4(6)
N15 C86 C85 119.0(6)
N15 C87 C92 114.7(6)
N15 C87 C88 108.2(7)
C92 C87 C88 112.2(7)
C89 C88 C87 112.0(8)
C88 C89 C90 106.6(8)
C91 C90 C89 113.5(7)
C92 C91 C96 118.8(9)
C92 C91 C90 122.6(8)
C96 C91 C90 118.5(8)
C91 C92 C93 121.1(8)
C91 C92 C87 121.0(8)
C93 C92 C87 117.9(7)
C94 C93 C92 119.3(9)
C93 C94 C95 117.6(10)
C96 C95 C94 122.4(10)
C95 C96 C91 120.8(10)
N17 C97 Fe1 175.8(6)
N6 C98 Fe1 176.7(6)
N12 C99 Fe1 178.2(6)
N20 C100 Fe1 177.2(7)
N21 C101 Fe1 177.4(6)
N19 C102 Fe1 176.1(7)
N11 C103 Fe2 178.2(6)
N5 C104 Fe2 176.5(6)
N18 C105 Fe2 177.3(6)
N22 C106 Fe2 174.4(6)
N23 C107 Fe2 175.5(6)
N24 C108 Fe2 176.3(6)
C111 N25 C113 111.2(9)
C111 N25 C115 110.5(7)
C113 N25 C115 105.0(7)
C111 N25 C109 106.5(6)
C113 N25 C109 112.8(8)
C115 N25 C109 110.9(8)
C110 C109 N25 116.2(8)
N25 C111 C112 116.1(7)
N25 C113 C114 114.4(8)
N25 C115 C116 113.6(7)
O0AA Cl1 O1 116.5(8)
O0AA Cl1 O1AA 125.6(8)
O1 Cl1 O1AA 112.8(9)
O0AA Cl1 O4 96.3(9)
O1 Cl1 O4 104.3(10)
O1AA Cl1 O4 92.5(10)
O2AA C27S O13S 83.8(12)
O2AA C27S C26S 113.4(13)
O13S C27S C26S 103.6(9)
O7S C13S C14S 117.6(14)
O9S C17S C18S 114(2)
O1S C2S C1S 118(2)
O11S C21S C22S 96.1(13)
O3S C5S C6S 112.9(11)
O2S C4S C3S 116.0(16)
C9AA C9S O5S 100.2(15)
O6S C0BA C12S 110.5(16)
O10S C19S C20S 98.4(18)
O12S C23S C24S 100.6(19)
O8S C15S C16S 107(2)
O4S C8S C7S 100(2)

loop_
_geom_bond_atom_site_label_1
_geom_bond_atom_site_label_2
_geom_bond_distance
Co1 N6 1.873(6)
Co1 N5 1.885(6)
Co1 N4 1.937(6)
Co1 N1 1.942(6)
Co1 N2 1.947(6)
Co1 N3 1.962(6)
Co2 N11 1.881(6)
Co2 N12 1.889(6)
Co2 N7 1.943(6)
Co2 N8 1.943(6)
Co2 N10 1.951(6)
Co2 N9 1.963(6)
Co3 N18 2.027(5)
Co3 N17 2.042(6)
Co3 N13 2.138(6)
Co3 N15 2.167(5)
Co3 N16 2.175(6)
Co3 N14 2.201(6)
Fe1 C98 1.878(8)
Fe1 C97 1.889(7)
Fe1 C99 1.890(7)
Fe1 C101 1.910(8)
Fe1 C100 1.921(8)
Fe1 C102 1.939(8)
Fe2 C103 1.873(7)
Fe2 C104 1.877(7)
Fe2 C105 1.888(7)
Fe2 C107 1.918(7)
Fe2 C106 1.925(7)
Fe2 C108 1.944(7)
N1 C6AA 1.335(10)
N1 C5 1.350(9)
N2 C2AA 1.279(10)
N2 C7 1.522(10)
N3 C22 1.255(9)
N3 C23 1.496(10)
N4 C17 1.344(9)
N4 C21 1.354(9)
N5 C104 1.162(8)
N6 C98 1.172(9)
N7 C38 1.258(9)
N7 C39 1.489(9)
N8 C33 1.330(10)
N8 C37 1.337(10)
N9 C49 1.344(10)
N9 C53 1.356(11)
N10 C54 1.299(8)
N10 C55 1.508(8)
N11 C103 1.171(8)
N12 C99 1.164(8)
N13 C65 1.314(9)
N13 C69 1.355(9)
N14 C70 1.307(9)
N14 C71 1.473(10)
N15 C86 1.266(9)
N15 C87 1.470(9)
N16 C85 1.332(8)
N16 C81 1.353(9)
N17 C97 1.173(8)
N18 C105 1.165(8)
N19 C102 1.157(10)
N20 C100 1.157(9)
N21 C101 1.153(9)
N22 C106 1.168(9)
N23 C107 1.191(9)
N24 C108 1.137(8)
C6AA C8AA 1.388(11)
C8AA C1AA 1.384(13)
C1AA C3AA 1.369(13)
C3AA C5 1.367(11)
C5 C2AA 1.433(11)
C7 C16 1.488(14)
C7 C4AA 1.558(13)
C4AA C5AA 1.478(14)
C5AA C0AA 1.498(15)
C0AA C11 1.479(15)
C11 C16 1.404(14)
C11 C7AA 1.426(16)
C7AA C13 1.346(15)
C13 C14 1.436(15)
C14 C15 1.335(15)
C15 C16 1.423(16)
C17 C18 1.389(11)
C18 C19 1.380(12)
C19 C20 1.379(13)
C20 C21 1.393(11)
C21 C22 1.431(10)
C23 C32 1.499(11)
C23 C24 1.544(13)
C24 C25 1.472(15)
C25 C26 1.525(14)
C26 C27 1.536(13)
C27 C28 1.356(13)
C27 C32 1.399(12)
C28 C29 1.377(14)
C29 C30 1.339(14)
C30 C31 1.387(12)
C31 C32 1.375(12)
C33 C34 1.376(11)
C34 C35 1.366(14)
C35 C36 1.380(14)
C36 C37 1.371(11)
C37 C38 1.455(11)
C39 C48 1.483(11)
C39 C40 1.547(10)
C40 C41 1.529(10)
C41 C42 1.464(13)
C42 C43 1.503(12)
C43 C44 1.374(13)
C43 C48 1.407(11)
C44 C45 1.381(14)
C45 C46 1.397(13)
C46 C47 1.363(12)
C47 C48 1.420(11)
C49 C50 1.434(12)
C50 C51 1.388(14)
C51 C52 1.381(13)
C52 C53 1.356(11)
C53 C54 1.430(11)
C55 C64 1.515(10)
C55 C56 1.520(9)
C56 C57 1.513(10)
C57 C58 1.537(11)
C58 C59 1.517(10)
C59 C60 1.394(11)
C59 C64 1.423(10)
C60 C61 1.355(11)
C61 C62 1.387(11)
C62 C63 1.375(11)
C63 C64 1.393(10)
C65 C66 1.384(11)
C66 C67 1.347(13)
C67 C68 1.422(13)
C68 C69 1.373(11)
C69 C70 1.456(11)
C71 C80 1.525(11)
C71 C72 1.536(12)
C72 C73 1.468(14)
C73 C74 1.490(15)
C74 C75 1.510(14)
C75 C80 1.393(11)
C75 C76 1.423(14)
C76 C77 1.385(14)
C77 C78 1.372(12)
C78 C79 1.410(12)
C79 C80 1.376(12)
C81 C82 1.371(10)
C82 C83 1.356(11)
C83 C84 1.375(11)
C84 C85 1.395(10)
C85 C86 1.458(10)
C87 C92 1.523(11)
C87 C88 1.586(13)
C88 C89 1.487(12)
C89 C90 1.529(13)
C90 C91 1.493(13)
C91 C92 1.370(10)
C91 C96 1.406(12)
C92 C93 1.405(12)
C93 C94 1.404(14)
C94 C95 1.410(17)
C95 C96 1.325(16)
N25 C111 1.489(11)
N25 C113 1.489(12)
N25 C115 1.518(11)
N25 C109 1.533(12)
C109 C110 1.464(15)
C111 C112 1.513(14)
C113 C114 1.580(16)
C115 C116 1.534(15)
Cl1 O0AA 1.272(8)
Cl1 O1 1.334(9)
Cl1 O1AA 1.369(10)
Cl1 O4 1.450(13)
C26S C27S 1.510(12)
C27S O2AA 1.269(14)
C27S O13S 1.355(12)
O7S C13S 1.341(15)
C13S C14S 1.54(2)
O9S C17S 1.345(16)
C17S C18S 1.53(3)
O1S C2S 1.273(17)
C1S C2S 1.53(3)
C22S C21S 1.566(19)
C21S O11S 1.292(16)
O3S C5S 1.402(13)
C5S C6S 1.422(17)
O2S C4S 1.357(13)
C3S C4S 1.470(17)
O5S C9S 1.428(15)
C9S C9AA 1.421(15)
O6S C0BA 1.291(15)
C0BA C12S 1.49(2)
O10S C19S 1.28(2)
C19S C20S 1.511(19)
O8S C15S 1.26(2)
C23S O12S 1.237(19)
C23S C24S 1.49(2)
C16S C15S 1.402(19)
C8S O4S 1.21(2)
C8S C7S 1.50(2)
